data_7112469
loop_
_publ_author_name
'Cranwell, Philippa B.'
'Hiscock, Jennifer R.'
'Haynes, Cally J. E.'
'Light, Mark E.'
'Wells, Neil J.'
'Gale, Philip A.'

_publ_section_title
;
 Anion recognition and transport properties of sulfamide-, phosphoric
 triamide- and thiophosphoric triamide-based receptors.
;
_journal_issue 9
_journal_name_full 'Chemical communications (Cambridge, England)'
_journal_page_first 874
_journal_page_last 876
_journal_paper_doi 10.1039/c2cc38198b
_journal_volume 49
_journal_year 2013
_chemical_formula_sum 'C24 H40 F6 N2 O3 S'
_chemical_formula_weight 550.64
_chemical_name_systematic
;
?
;
_space_group_IT_number 15
_symmetry_cell_setting monoclinic
_symmetry_space_group_name_Hall '-C 2yc'
_symmetry_space_group_name_H-M 'C 1 2/c 1'
_atom_sites_solution_hydrogens geom
_atom_sites_solution_primary direct
_atom_sites_solution_secondary difmap
_audit_creation_method SHELXL-97
_cell_angle_alpha 90.00
_cell_angle_beta 109.479(11)
_cell_angle_gamma 90.00
_cell_formula_units_Z 16
_cell_length_a 23.940(19)
_cell_length_b 16.839(11)
_cell_length_c 29.83(2)
_cell_measurement_reflns_used 10822
_cell_measurement_temperature 100(2)
_cell_measurement_theta_max 31.4
_cell_measurement_theta_min 2.7
_cell_volume 11337(14)
_computing_cell_refinement
;
CrystalClear-SM Expert 2.0 r7 (Rigaku, 2011)
;
_computing_data_collection
;
CrystalClear-SM Expert 2.0 r7 (Rigaku, 2011)
;
_computing_data_reduction
;
CrystalClear-SM Expert 2.0 r7 (Rigaku, 2011)
;
_computing_molecular_graphics
;
Images generated using CrystalMaker: a crystal and molecular
structures program for Mac and Windows. CrystalMaker Software Ltd,
Oxford, England (www.crystalmaker.com)
;
_computing_publication_material 'WINGX (Farrugia, 1998)'
_computing_structure_refinement 'SHELXL-97 (Sheldrick, 2008)'
_computing_structure_solution 'SHELXS-97 (Sheldrick, 1997)'
_diffrn_ambient_temperature 100(2)
_diffrn_detector 'CCD plate'
_diffrn_detector_area_resol_mean 28.5714
_diffrn_detector_type 'Rigaku HG Saturn724+ (2x2 bin mode)'
_diffrn_measured_fraction_theta_full 0.871
_diffrn_measured_fraction_theta_max 0.871
_diffrn_measurement_device 'four-circle \k diffractometer'
_diffrn_measurement_device_type 'Rigaku AFC12 (Right)'
_diffrn_measurement_method 'profile data from \w-scans'
_diffrn_measurement_specimen_support 'MiTeGen MicroMesh'
_diffrn_radiation_collimation 'Confocal mirrors, HF Varimax '
_diffrn_radiation_type MoK\a
_diffrn_radiation_wavelength 0.71075
_diffrn_reflns_av_R_equivalents 0.0573
_diffrn_reflns_av_sigmaI/netI 0.0839
_diffrn_reflns_limit_h_max 28
_diffrn_reflns_limit_h_min -28
_diffrn_reflns_limit_k_max 19
_diffrn_reflns_limit_k_min -19
_diffrn_reflns_limit_l_max 20
_diffrn_reflns_limit_l_min -35
_diffrn_reflns_number 21196
_diffrn_reflns_theta_full 25.03
_diffrn_reflns_theta_max 25.03
_diffrn_reflns_theta_min 2.96
_diffrn_source 'Rotating Anode'
_diffrn_source_current 55.0
_diffrn_source_power 2.475
_diffrn_source_voltage 45.0
_exptl_absorpt_coefficient_mu 0.180
_exptl_absorpt_correction_T_max 0.9857
_exptl_absorpt_correction_T_min 0.9614
_exptl_absorpt_correction_type multi-scan
_exptl_absorpt_process_details
;
Jacobson, R. (1998). REQAB. Private communication to the
Rigaku Corporation, Tokyo, Japan.
;
_exptl_crystal_colour Colourless
_exptl_crystal_density_diffrn 1.290
_exptl_crystal_density_method 'not measured'
_exptl_crystal_description Block
_exptl_crystal_F_000 4672
_exptl_crystal_size_max 0.22
_exptl_crystal_size_mid 0.08
_exptl_crystal_size_min 0.08
_refine_diff_density_max 0.317
_refine_diff_density_min -0.486
_refine_diff_density_rms 0.068
_refine_ls_extinction_method none
_refine_ls_goodness_of_fit_ref 1.142
_refine_ls_hydrogen_treatment constr
_refine_ls_matrix_type full
_refine_ls_number_parameters 669
_refine_ls_number_reflns 8728
_refine_ls_number_restraints 2
_refine_ls_restrained_S_all 1.145
_refine_ls_R_factor_all 0.1590
_refine_ls_R_factor_gt 0.1274
_refine_ls_shift/su_max 0.002
_refine_ls_shift/su_mean 0.000
_refine_ls_structure_factor_coef Fsqd
_refine_ls_weighting_details 'calc w=1/[\s^2^(Fo^2^)+(0.0159P)^2^+120.0448P] where P=(Fo^2^+2Fc^2^)/3'
_refine_ls_weighting_scheme calc
_refine_ls_wR_factor_gt 0.2168
_refine_ls_wR_factor_ref 0.2321
_reflns_number_gt 6416
_reflns_number_total 8728
_reflns_threshold_expression >2\s(I)
_cod_duplicate_entry 7108784
_cod_data_source_file c2cc38198b.txt
_cod_data_source_block shelx
_cod_depositor_comments
;
The following automatic conversions were performed:

'_symmetry_cell_setting' value 'Monoclinic' changed to 'monoclinic'
according to
/usr/data/users/saulius/automatic-downloads/retrospective/RSC/lib/dictionaries/cif_core.dic
dictionary named 'cif_core.dic' version 2.4.2 from 2011-04-26.

Automatic conversion script
Id: cif_fix_values 2281 2013-09-26 08:29:07Z andrius 
;
_cod_original_sg_symbol_H-M C2/c
_cod_database_code 7112469

loop_
_symmetry_equiv_pos_as_xyz
'x, y, z'
'-x, y, -z+1/2'
'x+1/2, y+1/2, z'
'-x+1/2, y+1/2, -z+1/2'
'-x, -y, -z'
'x, -y, z-1/2'
'-x+1/2, -y+1/2, -z'
'x+1/2, -y+1/2, z-1/2'

loop_
_atom_site_label
_atom_site_type_symbol
_atom_site_fract_x
_atom_site_fract_y
_atom_site_fract_z
_atom_site_U_iso_or_equiv
_atom_site_adp_type
_atom_site_occupancy
_atom_site_symmetry_multiplicity
_atom_site_calc_flag
_atom_site_refinement_flags
_atom_site_disorder_assembly
_atom_site_disorder_group
S1 S -0.03547(8) 0.41570(11) 0.31579(6) 0.0379(4) Uani 1 1 d . . .
F1 F 0.2596(2) 0.3448(3) 0.3705(2) 0.0773(16) Uani 1 1 d . . .
F2 F 0.2588(2) 0.4653(3) 0.3928(2) 0.0879(18) Uani 1 1 d . . .
F3 F 0.2895(2) 0.3733(4) 0.4440(2) 0.0887(18) Uani 1 1 d . . .
F4 F 0.1153(3) 0.3950(3) 0.51914(18) 0.094(2) Uani 1 1 d . . .
F5 F 0.1454(2) 0.2761(3) 0.51488(18) 0.0819(17) Uani 1 1 d . . .
F6 F 0.0535(2) 0.3055(3) 0.48368(16) 0.0662(14) Uani 1 1 d . . .
O1 O -0.0330(2) 0.4840(3) 0.34625(17) 0.0439(12) Uani 1 1 d . . .
O2 O -0.0636(2) 0.4323(3) 0.26509(16) 0.0455(13) Uani 1 1 d . . .
O3 O -0.0572(2) 0.3440(3) 0.33215(16) 0.0395(12) Uani 1 1 d . . .
N6 N 0.0344(2) 0.3947(3) 0.31902(19) 0.0374(14) Uani 1 1 d . . .
H6 H 0.0419 0.3909 0.2929 0.045 Uiso 1 1 calc R . .
C1 C 0.2484(4) 0.3901(6) 0.4035(3) 0.063(2) Uani 1 1 d . . .
C2 C 0.0808(3) 0.3829(4) 0.3615(2) 0.0361(16) Uani 1 1 d . . .
C3 C 0.1858(3) 0.3792(5) 0.4035(3) 0.048(2) Uani 1 1 d . . .
C4 C 0.0710(3) 0.3626(4) 0.4041(2) 0.0399(17) Uani 1 1 d . . .
H4 H 0.0326 0.3560 0.4045 0.048 Uiso 1 1 calc R . .
C5 C 0.1087(4) 0.3331(5) 0.4897(3) 0.057(2) Uani 1 1 d . . .
C6 C 0.1387(3) 0.3910(4) 0.3621(3) 0.0396(17) Uani 1 1 d . . .
H6A H 0.1459 0.4045 0.3342 0.048 Uiso 1 1 calc R . .
C7 C 0.1182(3) 0.3526(4) 0.4446(2) 0.0415(18) Uani 1 1 d . . .
C8 C 0.1768(3) 0.3591(4) 0.4458(3) 0.0470(19) Uani 1 1 d . . .
H8 H 0.2084 0.3503 0.4736 0.056 Uiso 1 1 calc R . .
S2 S 0.39724(8) 0.41148(12) 0.20497(7) 0.0418(5) Uani 1 1 d . . .
F16 F 0.5539(3) 0.4625(4) 0.0425(2) 0.0948(19) Uani 1 1 d . . .
F17 F 0.5636(3) 0.3370(3) 0.0426(2) 0.0924(19) Uani 1 1 d . . .
F18 F 0.6039(2) 0.4034(4) 0.10592(17) 0.0787(16) Uani 1 1 d . . .
F101 F 0.2921(3) 0.3390(5) 0.0312(2) 0.124(3) Uani 1 1 d . . .
F102 F 0.3376(3) 0.2943(4) -0.0116(2) 0.103(2) Uani 1 1 d . . .
F103 F 0.3192(3) 0.4173(4) -0.0112(3) 0.150(4) Uani 1 1 d . . .
O4 O 0.3696(2) 0.4834(3) 0.18061(16) 0.0434(12) Uani 1 1 d . . .
O5 O 0.3581(2) 0.3427(3) 0.19225(18) 0.0498(14) Uani 1 1 d . . .
O6 O 0.4276(2) 0.4227(3) 0.25617(16) 0.0438(12) Uani 1 1 d . . .
N7 N 0.4542(2) 0.3905(3) 0.1859(2) 0.0431(15) Uani 1 1 d . . .
H7 H 0.4884 0.3827 0.2070 0.052 Uiso 1 1 calc R . .
C39 C 0.3959(3) 0.3715(4) 0.1023(3) 0.0464(19) Uani 1 1 d . . .
H39 H 0.3612 0.3658 0.1095 0.056 Uiso 1 1 calc R . .
C40 C 0.4498(3) 0.3848(4) 0.1385(2) 0.0413(18) Uani 1 1 d . . .
C41 C 0.4991(4) 0.3876(5) 0.0802(3) 0.052(2) Uani 1 1 d . . .
C42 C 0.5544(4) 0.3965(6) 0.0683(3) 0.064(2) Uani 1 1 d . . .
C100 C 0.3365(4) 0.3545(7) 0.0165(3) 0.075(3) Uani 1 1 d . . .
C102 C 0.3947(4) 0.3669(5) 0.0551(3) 0.062(3) Uani 1 1 d . . .
C103 C 0.5019(3) 0.3930(4) 0.1267(3) 0.0461(19) Uani 1 1 d . . .
H103 H 0.5381 0.4021 0.1504 0.055 Uiso 1 1 calc R . .
C105 C 0.4459(4) 0.3758(5) 0.0438(3) 0.064(3) Uani 1 1 d . . .
H105 H 0.4446 0.3738 0.0124 0.077 Uiso 1 1 calc R . .
N99 N 0.0000 0.1647(5) 0.2500 0.041(2) Uani 1 2 d S . .
C401 C -0.0330(4) 0.0914(5) 0.1204(3) 0.064(2) Uani 1 1 d . . .
H40A H 0.0040 0.0626 0.1276 0.077 Uiso 1 1 calc R . .
H40B H -0.0636 0.0536 0.1203 0.077 Uiso 1 1 calc R . .
C402 C -0.0271(4) 0.1536(5) 0.1596(3) 0.050(2) Uani 1 1 d . . .
H40C H 0.0038 0.1914 0.1604 0.060 Uiso 1 1 calc R . .
H40D H -0.0641 0.1823 0.1532 0.060 Uiso 1 1 calc R . .
C403 C -0.0118(4) 0.1107(4) 0.2066(3) 0.047(2) Uani 1 1 d . . .
H40E H 0.0231 0.0784 0.2107 0.056 Uiso 1 1 calc R . .
H40F H -0.0441 0.0751 0.2054 0.056 Uiso 1 1 calc R . .
C404 C 0.0525(3) 0.2192(4) 0.2554(3) 0.0445(19) Uani 1 1 d . . .
H40G H 0.0586 0.2519 0.2834 0.053 Uiso 1 1 calc R . .
H40H H 0.0424 0.2545 0.2281 0.053 Uiso 1 1 calc R . .
C405 C 0.1108(3) 0.1778(5) 0.2597(3) 0.057(2) Uani 1 1 d . . .
H40I H 0.1071 0.1488 0.2308 0.069 Uiso 1 1 calc R . .
H40J H 0.1212 0.1404 0.2860 0.069 Uiso 1 1 calc R . .
C406 C 0.1589(3) 0.2427(5) 0.2685(3) 0.065(3) Uani 1 1 d . . .
H40K H 0.1468 0.2815 0.2430 0.079 Uiso 1 1 calc R . .
H40L H 0.1632 0.2698 0.2981 0.079 Uiso 1 1 calc R . .
C502 C 0.2186(4) 0.2070(7) 0.2707(4) 0.086(3) Uani 1 1 d . . .
H50A H 0.2313 0.1696 0.2964 0.129 Uiso 1 1 calc R . .
H50B H 0.2475 0.2486 0.2759 0.129 Uiso 1 1 calc R . .
H50C H 0.2146 0.1805 0.2413 0.129 Uiso 1 1 calc R . .
C503 C -0.0483(5) 0.1284(6) 0.0714(3) 0.083(3) Uani 1 1 d . . .
H50D H -0.0844 0.1581 0.0644 0.124 Uiso 1 1 calc R . .
H50E H -0.0533 0.0872 0.0481 0.124 Uiso 1 1 calc R . .
H50F H -0.0168 0.1631 0.0706 0.124 Uiso 1 1 calc R . .
N4 N 0.1880(3) 0.4058(4) 0.1182(2) 0.0434(15) Uani 1 1 d . A .
C99 C 0.0549(4) 0.4163(7) 0.0003(4) 0.093(4) Uani 1 1 d . . .
H99A H 0.0285 0.3880 0.0134 0.112 Uiso 1 1 calc R . .
H99B H 0.0467 0.4726 0.0013 0.112 Uiso 1 1 calc R . .
C25 C 0.0415(4) 0.3915(8) -0.0508(4) 0.111(4) Uani 1 1 d . . .
H25A H 0.0703 0.4144 -0.0630 0.167 Uiso 1 1 calc R . .
H25B H 0.0026 0.4098 -0.0694 0.167 Uiso 1 1 calc R . .
H25C H 0.0429 0.3347 -0.0527 0.167 Uiso 1 1 calc R . .
C121 C 0.2787(3) 0.5712(4) 0.0841(3) 0.055(2) Uani 1 1 d . . .
H12A H 0.2632 0.5589 0.0505 0.066 Uiso 1 1 calc R . .
H12B H 0.3168 0.5450 0.0972 0.066 Uiso 1 1 calc R . .
C122 C 0.1280(3) 0.4233(5) 0.0820(3) 0.049(2) Uani 1 1 d . . .
H12C H 0.0983 0.3964 0.0919 0.059 Uiso 1 1 calc R . .
H12D H 0.1208 0.4799 0.0827 0.059 Uiso 1 1 calc R . .
C123 C 0.2371(3) 0.5385(5) 0.1079(3) 0.054(2) Uani 1 1 d . . .
H12E H 0.2494 0.5560 0.1407 0.065 Uiso 1 1 calc R . .
H12F H 0.1974 0.5582 0.0918 0.065 Uiso 1 1 calc R . .
C124 C 0.1565(4) 0.2618(5) 0.1246(3) 0.057(2) Uani 1 1 d . . .
H12G H 0.1207 0.2662 0.0972 0.069 Uiso 1 1 calc R . .
H12H H 0.1469 0.2758 0.1528 0.069 Uiso 1 1 calc R . .
C125 C 0.1190(3) 0.4006(5) 0.0320(3) 0.062(2) Uani 1 1 d . . .
H12I H 0.1280 0.3447 0.0306 0.074 Uiso 1 1 calc R . .
H12J H 0.1457 0.4308 0.0203 0.074 Uiso 1 1 calc R . .
C126 C 0.2371(3) 0.4491(4) 0.1061(3) 0.0420(18) Uani 1 1 d . . .
H12K H 0.2749 0.4306 0.1277 0.050 Uiso 1 1 calc R . .
H12L H 0.2351 0.4334 0.0743 0.050 Uiso 1 1 calc R . .
C127 C 0.2028(3) 0.3177(4) 0.1191(3) 0.0423(18) Uani 1 1 d . . .
H12M H 0.2099 0.3046 0.0898 0.051 Uiso 1 1 calc R . .
H12N H 0.2395 0.3084 0.1451 0.051 Uiso 1 1 calc R . .
C128 C 0.2315(5) 0.4552(8) 0.2530(4) 0.105(4) Uani 1 1 d D . .
H12O H 0.2091 0.5044 0.2461 0.126 Uiso 0.664(18) 1 calc PR A 1
H12P H 0.2086 0.4166 0.2637 0.126 Uiso 0.664(18) 1 calc PR A 1
H12Q H 0.2041 0.4179 0.2592 0.126 Uiso 0.336(18) 1 d PR A 2
H12R H 0.2692 0.4467 0.2779 0.126 Uiso 0.336(18) 1 d PR A 2
C99A C 0.2893(8) 0.4692(11) 0.2916(5) 0.129(10) Uani 0.664(18) 1 d PD A 1
H99C H 0.3177 0.4890 0.2780 0.193 Uiso 0.664(18) 1 calc PR A 1
H99D H 0.3034 0.4201 0.3079 0.193 Uiso 0.664(18) 1 calc PR A 1
H99E H 0.2839 0.5073 0.3137 0.193 Uiso 0.664(18) 1 calc PR A 1
C99B C 0.2120(11) 0.5326(12) 0.2629(10) 0.067(10) Uani 0.336(18) 1 d PD A 2
H99F H 0.2059 0.5314 0.2931 0.101 Uiso 0.336(18) 1 calc PR A 2
H99G H 0.1755 0.5462 0.2385 0.101 Uiso 0.336(18) 1 calc PR A 2
H99H H 0.2416 0.5715 0.2637 0.101 Uiso 0.336(18) 1 calc PR A 2
C130 C 0.1846(4) 0.4331(5) 0.1662(3) 0.055(2) Uani 1 1 d . . .
H13A H 0.1725 0.4884 0.1634 0.065 Uiso 1 1 calc R A .
H13B H 0.1537 0.4028 0.1728 0.065 Uiso 1 1 calc R . .
C131 C 0.2405(4) 0.4253(5) 0.2083(3) 0.057(2) Uani 1 1 d . A .
H13C H 0.2525 0.3700 0.2125 0.068 Uiso 1 1 calc R . .
H13D H 0.2719 0.4554 0.2025 0.068 Uiso 1 1 calc R . .
C132 C 0.2881(4) 0.6619(5) 0.0902(3) 0.070(3) Uani 1 1 d . . .
H13E H 0.2505 0.6884 0.0783 0.104 Uiso 1 1 calc R . .
H13F H 0.3131 0.6795 0.0728 0.104 Uiso 1 1 calc R . .
H13G H 0.3065 0.6743 0.1233 0.104 Uiso 1 1 calc R . .
C137 C 0.1798(5) 0.1758(5) 0.1291(3) 0.071(3) Uani 1 1 d . . .
H13W H 0.1950 0.1648 0.1034 0.086 Uiso 1 1 calc R . .
H13X H 0.2122 0.1699 0.1589 0.086 Uiso 1 1 calc R . .
C504 C 0.1308(6) 0.1156(6) 0.1274(5) 0.115(5) Uani 1 1 d . . .
H50G H 0.1163 0.1256 0.1532 0.172 Uiso 1 1 calc R . .
H50H H 0.1466 0.0627 0.1301 0.172 Uiso 1 1 calc R . .
H50I H 0.0989 0.1208 0.0977 0.172 Uiso 1 1 calc R . .
N3 N 0.5000 0.1626(5) 0.2500 0.058(3) Uani 1 2 d S . .
C148 C 0.4269(4) 0.1715(5) 0.2970(4) 0.068(3) Uani 1 1 d . . .
H14A H 0.3930 0.1486 0.2727 0.081 Uiso 1 1 calc R . .
H14B H 0.4497 0.1283 0.3160 0.081 Uiso 1 1 calc R . .
C149 C 0.4654(4) 0.2156(5) 0.2730(3) 0.059(2) Uani 1 1 d . . .
H14C H 0.4401 0.2504 0.2488 0.071 Uiso 1 1 calc R . .
H14D H 0.4933 0.2488 0.2966 0.071 Uiso 1 1 calc R . .
C150 C 0.3676(4) 0.0963(5) 0.1394(3) 0.070(3) Uani 1 1 d . . .
H15A H 0.3451 0.0730 0.1578 0.085 Uiso 1 1 calc R . .
H15B H 0.3873 0.0536 0.1287 0.085 Uiso 1 1 calc R . .
C151 C 0.4572(3) 0.1093(5) 0.2130(3) 0.057(2) Uani 1 1 d . . .
H15C H 0.4800 0.0723 0.2010 0.069 Uiso 1 1 calc R . .
H15D H 0.4345 0.0784 0.2283 0.069 Uiso 1 1 calc R . .
C152 C 0.3712(4) 0.1828(6) 0.3552(3) 0.077(3) Uani 1 1 d . . .
H15X H 0.3356 0.1606 0.3332 0.116 Uiso 1 1 calc R . .
H15Y H 0.3611 0.2200 0.3756 0.116 Uiso 1 1 calc R . .
H15Z H 0.3950 0.1410 0.3740 0.116 Uiso 1 1 calc R . .
C153 C 0.3251(4) 0.1402(6) 0.0959(4) 0.082(3) Uani 1 1 d . . .
H15R H 0.3045 0.1811 0.1064 0.123 Uiso 1 1 calc R . .
H15I H 0.2970 0.1032 0.0762 0.123 Uiso 1 1 calc R . .
H15J H 0.3474 0.1635 0.0778 0.123 Uiso 1 1 calc R . .
C155 C 0.4055(4) 0.2247(5) 0.3280(4) 0.079(3) Uani 1 1 d . . .
H15E H 0.3806 0.2656 0.3084 0.094 Uiso 1 1 calc R . .
H15F H 0.4395 0.2508 0.3506 0.094 Uiso 1 1 calc R . .
C156 C 0.4142(4) 0.1534(5) 0.1710(3) 0.068(3) Uani 1 1 d . . .
H15G H 0.4359 0.1779 0.1524 0.081 Uiso 1 1 calc R . .
H15H H 0.3946 0.1951 0.1826 0.081 Uiso 1 1 calc R . .

loop_
_atom_site_aniso_label
_atom_site_aniso_U_11
_atom_site_aniso_U_22
_atom_site_aniso_U_33
_atom_site_aniso_U_23
_atom_site_aniso_U_13
_atom_site_aniso_U_12
S1 0.0303(10) 0.0371(11) 0.0425(10) -0.0029(8) 0.0071(7) 0.0016(9)
F1 0.048(3) 0.090(4) 0.103(4) -0.009(3) 0.037(3) 0.005(3)
F2 0.043(3) 0.067(4) 0.156(6) 0.017(4) 0.037(3) -0.008(3)
F3 0.035(3) 0.130(5) 0.087(4) 0.012(3) 0.002(3) 0.009(3)
F4 0.156(6) 0.082(4) 0.054(3) -0.025(3) 0.046(4) -0.026(4)
F5 0.068(4) 0.103(4) 0.066(3) 0.033(3) 0.012(3) 0.018(3)
F6 0.068(3) 0.083(4) 0.052(3) 0.009(2) 0.027(2) 0.007(3)
O1 0.036(3) 0.040(3) 0.052(3) -0.008(2) 0.011(2) -0.001(2)
O2 0.030(3) 0.058(4) 0.042(3) 0.003(2) 0.003(2) 0.009(3)
O3 0.036(3) 0.027(3) 0.053(3) -0.002(2) 0.011(2) -0.008(2)
N6 0.022(3) 0.047(4) 0.041(3) 0.000(3) 0.008(2) 0.003(3)
C1 0.035(5) 0.078(7) 0.069(6) 0.004(5) 0.009(4) 0.004(5)
C2 0.025(4) 0.032(4) 0.046(4) 0.003(3) 0.005(3) 0.005(3)
C3 0.024(4) 0.047(5) 0.065(5) 0.003(4) 0.003(3) 0.004(4)
C4 0.027(4) 0.035(4) 0.054(5) -0.008(3) 0.010(3) -0.003(3)
C5 0.051(5) 0.052(6) 0.055(5) -0.001(4) 0.000(4) -0.002(5)
C6 0.032(4) 0.038(5) 0.051(4) 0.004(3) 0.016(3) 0.006(4)
C7 0.041(5) 0.041(5) 0.037(4) 0.000(3) 0.007(3) 0.001(4)
C8 0.034(4) 0.049(5) 0.046(5) -0.002(3) -0.004(3) 0.002(4)
S2 0.0310(10) 0.0374(12) 0.0474(11) -0.0005(8) 0.0003(8) 0.0026(9)
F16 0.105(5) 0.093(4) 0.092(4) 0.025(3) 0.040(4) 0.024(4)
F17 0.099(5) 0.094(4) 0.099(4) -0.036(3) 0.052(4) 0.004(4)
F18 0.058(3) 0.122(5) 0.058(3) 0.009(3) 0.021(3) 0.012(3)
F101 0.054(4) 0.218(8) 0.071(4) -0.048(5) -0.016(3) 0.009(5)
F102 0.086(4) 0.118(5) 0.078(4) -0.052(4) -0.009(3) 0.011(4)
F103 0.136(6) 0.082(5) 0.135(6) 0.014(4) -0.085(5) 0.014(4)
O4 0.039(3) 0.033(3) 0.050(3) 0.001(2) 0.004(2) 0.006(2)
O5 0.043(3) 0.035(3) 0.060(3) -0.001(2) 0.002(3) -0.001(3)
O6 0.030(3) 0.050(3) 0.041(3) -0.002(2) -0.001(2) 0.002(2)
N7 0.030(3) 0.050(4) 0.042(4) 0.005(3) 0.002(3) 0.014(3)
C39 0.039(4) 0.034(5) 0.055(5) -0.009(3) 0.002(4) 0.007(4)
C40 0.036(4) 0.035(4) 0.042(4) 0.005(3) -0.001(3) 0.011(4)
C41 0.047(5) 0.039(5) 0.061(5) -0.006(4) 0.007(4) 0.021(4)
C42 0.073(7) 0.067(7) 0.047(5) 0.007(4) 0.012(5) 0.014(5)
C100 0.053(6) 0.097(9) 0.056(6) -0.015(5) -0.008(5) 0.030(6)
C102 0.060(6) 0.054(6) 0.044(5) -0.015(4) -0.018(4) 0.018(5)
C103 0.046(5) 0.041(5) 0.042(4) -0.003(3) 0.003(3) 0.010(4)
C105 0.076(7) 0.061(6) 0.042(5) -0.006(4) 0.000(4) 0.023(5)
N99 0.050(6) 0.025(5) 0.051(5) 0.000 0.022(4) 0.000
C401 0.087(7) 0.063(6) 0.051(5) -0.010(4) 0.033(5) 0.006(5)
C402 0.055(5) 0.047(5) 0.050(5) -0.001(4) 0.021(4) -0.002(4)
C403 0.060(5) 0.035(5) 0.052(5) -0.007(3) 0.028(4) 0.002(4)
C404 0.038(4) 0.043(5) 0.051(5) -0.001(3) 0.012(3) -0.008(4)
C405 0.049(5) 0.057(6) 0.069(6) 0.008(4) 0.024(4) 0.002(5)
C406 0.039(5) 0.075(7) 0.075(6) 0.025(5) 0.010(4) 0.001(5)
C502 0.049(6) 0.118(9) 0.092(8) 0.035(6) 0.025(5) 0.009(6)
C503 0.130(10) 0.070(7) 0.058(6) 0.006(5) 0.045(6) 0.004(6)
N4 0.031(3) 0.042(4) 0.054(4) -0.009(3) 0.010(3) -0.002(3)
C99 0.034(5) 0.135(10) 0.097(8) 0.020(7) 0.004(5) -0.009(6)
C25 0.062(7) 0.179(13) 0.070(7) 0.013(8) -0.006(6) 0.026(8)
C121 0.045(5) 0.039(5) 0.073(6) 0.017(4) 0.007(4) 0.009(4)
C122 0.026(4) 0.045(5) 0.068(5) -0.006(4) 0.005(4) -0.001(4)
C123 0.031(4) 0.056(6) 0.073(6) 0.002(4) 0.014(4) -0.006(4)
C124 0.050(5) 0.053(6) 0.086(6) -0.009(4) 0.045(5) -0.013(5)
C125 0.034(5) 0.061(6) 0.075(6) 0.003(4) -0.002(4) 0.003(4)
C126 0.033(4) 0.044(5) 0.046(4) -0.005(3) 0.009(3) -0.009(4)
C127 0.035(4) 0.037(5) 0.057(5) -0.007(3) 0.018(4) 0.000(4)
C128 0.086(9) 0.160(13) 0.074(8) -0.054(8) 0.032(7) -0.016(8)
C99A 0.20(3) 0.133(18) 0.056(11) -0.015(10) 0.049(14) -0.053(17)
C99B 0.060(19) 0.06(2) 0.073(19) -0.005(14) 0.008(14) -0.015(15)
C130 0.055(5) 0.049(5) 0.068(6) -0.009(4) 0.030(4) 0.003(4)
C131 0.056(5) 0.058(6) 0.060(5) -0.005(4) 0.023(4) -0.008(5)
C132 0.054(6) 0.055(6) 0.083(7) 0.014(5) 0.000(5) -0.012(5)
C137 0.106(8) 0.050(6) 0.083(7) -0.014(5) 0.064(6) -0.010(6)
C504 0.178(13) 0.051(7) 0.166(12) -0.027(7) 0.123(11) -0.028(8)
N3 0.042(6) 0.034(6) 0.082(7) 0.000 0.000(5) 0.000
C148 0.053(6) 0.034(5) 0.109(8) -0.007(5) 0.017(5) -0.005(5)
C149 0.046(5) 0.034(5) 0.079(6) -0.001(4) -0.002(4) 0.006(4)
C150 0.043(5) 0.056(6) 0.093(7) 0.004(5) -0.003(5) -0.009(5)
C151 0.038(5) 0.032(5) 0.085(6) -0.006(4) -0.001(4) 0.005(4)
C152 0.052(6) 0.079(7) 0.088(7) 0.000(5) 0.006(5) -0.003(6)
C153 0.039(5) 0.085(8) 0.110(9) -0.005(6) 0.008(5) 0.008(5)
C155 0.075(7) 0.045(6) 0.118(9) -0.008(5) 0.035(6) -0.018(6)
C156 0.050(5) 0.042(5) 0.090(7) -0.004(4) -0.003(5) 0.009(5)

loop_
_atom_type_symbol
_atom_type_description
_atom_type_scat_dispersion_real
_atom_type_scat_dispersion_imag
_atom_type_scat_source
C C 0.0033 0.0016 'International Tables Vol C Tables 4.2.6.8 and 6.1.1.4'
H H 0.0000 0.0000 'International Tables Vol C Tables 4.2.6.8 and 6.1.1.4'
F F 0.0171 0.0103 'International Tables Vol C Tables 4.2.6.8 and 6.1.1.4'
N N 0.0061 0.0033 'International Tables Vol C Tables 4.2.6.8 and 6.1.1.4'
O O 0.0106 0.0060 'International Tables Vol C Tables 4.2.6.8 and 6.1.1.4'
S S 0.1246 0.1234 'International Tables Vol C Tables 4.2.6.8 and 6.1.1.4'

loop_
_geom_angle_atom_site_label_1
_geom_angle_atom_site_label_2
_geom_angle_atom_site_label_3
_geom_angle
_geom_angle_site_symmetry_1
_geom_angle_site_symmetry_3
O1 S1 O3 112.9(3) . .
O1 S1 O2 113.8(3) . .
O3 S1 O2 114.2(3) . .
O1 S1 N6 107.4(3) . .
O3 S1 N6 105.4(3) . .
O2 S1 N6 101.9(3) . .
C2 N6 S1 124.0(5) . .
F3 C1 F1 106.4(8) . .
F3 C1 F2 106.2(8) . .
F1 C1 F2 105.4(8) . .
F3 C1 C3 114.4(8) . .
F1 C1 C3 111.8(7) . .
F2 C1 C3 112.0(7) . .
C6 C2 N6 119.3(6) . .
C6 C2 C4 118.6(6) . .
N6 C2 C4 122.2(6) . .
C6 C3 C8 121.3(7) . .
C6 C3 C1 119.8(8) . .
C8 C3 C1 118.9(7) . .
C7 C4 C2 119.5(7) . .
F4 C5 F5 106.1(7) . .
F4 C5 F6 104.5(7) . .
F5 C5 F6 104.7(7) . .
F4 C5 C7 113.9(7) . .
F5 C5 C7 113.4(7) . .
F6 C5 C7 113.3(7) . .
C3 C6 C2 120.7(7) . .
C4 C7 C8 122.7(7) . .
C4 C7 C5 120.3(7) . .
C8 C7 C5 117.0(7) . .
C3 C8 C7 117.0(7) . .
O4 S2 O5 112.7(3) . .
O4 S2 O6 113.5(3) . .
O5 S2 O6 115.2(3) . .
O4 S2 N7 107.0(3) . .
O5 S2 N7 105.5(3) . .
O6 S2 N7 101.7(3) . .
C40 N7 S2 124.4(5) . .
C40 C39 C102 119.4(8) . .
N7 C40 C39 122.5(7) . .
N7 C40 C103 118.3(6) . .
C39 C40 C103 119.2(7) . .
C103 C41 C105 121.7(8) . .
C103 C41 C42 119.1(7) . .
C105 C41 C42 119.1(8) . .
F17 C42 F18 106.3(8) . .
F17 C42 F16 105.4(7) . .
F18 C42 F16 104.1(8) . .
F17 C42 C41 113.2(8) . .
F18 C42 C41 114.7(7) . .
F16 C42 C41 112.3(8) . .
F101 C100 F103 104.5(9) . .
F101 C100 F102 104.5(10) . .
F103 C100 F102 106.6(9) . .
F101 C100 C102 115.0(9) . .
F103 C100 C102 112.8(10) . .
F102 C100 C102 112.6(8) . .
C105 C102 C39 121.0(8) . .
C105 C102 C100 120.0(9) . .
C39 C102 C100 119.0(9) . .
C41 C103 C40 119.7(7) . .
C41 C105 C102 118.9(8) . .
C404 N99 C404 105.7(7) . 2
C404 N99 C403 111.2(4) . .
C404 N99 C403 110.9(4) 2 .
C404 N99 C403 110.9(4) . 2
C404 N99 C403 111.2(4) 2 2
C403 N99 C403 107.1(7) . 2
C503 C401 C402 112.6(7) . .
C403 C402 C401 108.2(6) . .
C402 C403 N99 114.9(6) . .
N99 C404 C405 115.6(6) . .
C404 C405 C406 107.4(7) . .
C502 C406 C405 111.3(8) . .
C122 N4 C127 111.3(6) . .
C122 N4 C126 111.2(6) . .
C127 N4 C126 106.0(5) . .
C122 N4 C130 106.0(6) . .
C127 N4 C130 111.1(6) . .
C126 N4 C130 111.3(5) . .
C25 C99 C125 114.0(9) . .
C123 C121 C132 113.5(7) . .
C125 C122 N4 117.0(6) . .
C126 C123 C121 109.9(7) . .
C127 C124 C137 109.7(6) . .
C122 C125 C99 110.8(8) . .
C123 C126 N4 117.3(6) . .
C124 C127 N4 115.8(6) . .
C99B C128 C99A 88.8(14) . .
C99B C128 C131 129.3(16) . .
C99A C128 C131 111.4(10) . .
C131 C130 N4 116.4(6) . .
C128 C131 C130 111.0(8) . .
C504 C137 C124 111.4(8) . .
C151 N3 C151 107.8(8) . 2_655
C151 N3 C149 110.7(5) . 2_655
C151 N3 C149 109.6(4) 2_655 2_655
C151 N3 C149 109.6(4) . .
C151 N3 C149 110.7(5) 2_655 .
C149 N3 C149 108.5(9) 2_655 .
C155 C148 C149 112.4(7) . .
N3 C149 C148 115.2(6) . .
C156 C150 C153 110.9(7) . .
C156 C151 N3 114.6(6) . .
C148 C155 C152 114.3(8) . .
C151 C156 C150 110.7(7) . .

loop_
_geom_bond_atom_site_label_1
_geom_bond_atom_site_label_2
_geom_bond_distance
_geom_bond_site_symmetry_2
S1 O1 1.454(5) .
S1 O3 1.461(5) .
S1 O2 1.463(5) .
S1 N6 1.681(6) .
F1 C1 1.339(10) .
F2 C1 1.348(10) .
F3 C1 1.310(9) .
F4 C5 1.338(9) .
F5 C5 1.348(9) .
F6 C5 1.356(9) .
N6 C2 1.392(8) .
C1 C3 1.511(11) .
C2 C6 1.388(9) .
C2 C4 1.410(9) .
C3 C6 1.380(10) .
C3 C8 1.392(10) .
C4 C7 1.363(9) .
C5 C7 1.472(11) .
C7 C8 1.396(10) .
S2 O4 1.453(5) .
S2 O5 1.458(5) .
S2 O6 1.469(5) .
S2 N7 1.680(6) .
F16 C42 1.348(10) .
F17 C42 1.324(10) .
F18 C42 1.339(10) .
F101 C100 1.303(12) .
F102 C100 1.322(10) .
F103 C100 1.319(12) .
N7 C40 1.386(9) .
C39 C40 1.396(9) .
C39 C102 1.399(11) .
C40 C103 1.413(10) .
C41 C103 1.370(10) .
C41 C105 1.383(11) .
C41 C42 1.489(12) .
C100 C102 1.497(11) .
C102 C105 1.384(12) .
N99 C404 1.521(8) .
N99 C404 1.521(8) 2
N99 C403 1.529(8) .
N99 C403 1.529(8) 2
C401 C503 1.519(11) .
C401 C402 1.539(10) .
C402 C403 1.510(10) .
C404 C405 1.527(10) .
C405 C406 1.547(11) .
C406 C502 1.531(11) .
N4 C122 1.510(8) .
N4 C127 1.524(9) .
N4 C126 1.527(9) .
N4 C130 1.534(9) .
C99 C25 1.510(13) .
C99 C125 1.532(11) .
C121 C123 1.506(10) .
C121 C132 1.546(11) .
C122 C125 1.483(10) .
C123 C126 1.506(10) .
C124 C127 1.505(9) .
C124 C137 1.542(11) .
C128 C99B 1.448(17) .
C128 C99A 1.496(14) .
C128 C131 1.505(11) .
C130 C131 1.506(11) .
C137 C504 1.539(12) .
N3 C151 1.524(9) .
N3 C151 1.524(9) 2_655
N3 C149 1.528(9) 2_655
N3 C149 1.528(9) .
C148 C155 1.497(12) .
C148 C149 1.534(11) .
C150 C156 1.534(11) .
C150 C153 1.545(12) .
C151 C156 1.523(11) .
C152 C155 1.508(12) .
